data_1010808
_chemical_name_systematic 'Dipotassium tetraoxotellurate'
_chemical_formula_structural 'K2 Te O4'
_chemical_formula_sum 'K2 O4 Te'
_publ_section_title
;
Sur les tellurates de potassium. Analogie avec les sulfates et les
seleniates.
;

loop_
_publ_author_name
'Patry, M'

_journal_name_full
;
Comptes Rendus Hebdomadaires des Seances de l'Academie des Sciences
(1884 - 1965)
;
_journal_coden_ASTM COREAF
_journal_volume 202
_journal_year 1936
_journal_page_first 1516
_journal_page_last 1519
_cell_length_a 7.9
_cell_length_b 10.5
_cell_length_c 6.25
_cell_angle_alpha 90
_cell_angle_beta 90
_cell_angle_gamma 90
_cell_volume 518.4
_cell_formula_units_Z 0

loop_
_atom_site_label
_atom_site_fract_x
_atom_site_fract_y
_atom_site_fract_z
? ? ? ?

_cod_database_code 1010808
